data_4102496
loop_
_publ_author_name
'Sergey I. Druzhinin'
'Peter Mayer'
'Dietmar Stalke'
'Rixa von B\"ulow'
'Mathias Noltemeyer'
'Klaas A. Zachariasse'

_publ_contact_author_address
;
Max-Planck-Institut fuer biophysikalische Chemie, Spektroskopie und 
Photochemische Kinetik
D-37070 Goettingen
Germany
;
_publ_contact_author_email kzachar@gwdg.de
_publ_contact_author_name 'Klaas A. Zachariasse'
_publ_section_title
;
 Intramolecular Charge Transfer with
 1-tert-Butyl-6-cyano-1,2,3,4-tetrahydroquinoline (NTC6) and Other
 Aminobenzonitriles. A Comparison of Experimental Vapor Phase Spectra and
 Crystal Structures with Calculations
;
_journal_name_full 'Journal of the American Chemical Society'
_journal_page_first 7730
_journal_page_last 7744
_journal_paper_doi 10.1021/ja101336n
_journal_volume 132
_journal_year 2010
_chemical_formula_moiety 'C13 H16 N2'
_chemical_formula_sum 'C13 H16 N2'
_chemical_formula_weight 200.280
_space_group_IT_number 14
_symmetry_cell_setting monoclinic
_symmetry_Int_Tables_number 14
_symmetry_space_group_name_Hall '-P 2yn'
_symmetry_space_group_name_H-M 'P 1 21/n 1'
_atom_sites_solution_hydrogens geom
_atom_sites_solution_primary direct
_atom_sites_solution_secondary difmap
_audit_author_name 'Mayer, P.'
_audit_block_code C13H16N2_kn445_knochel
_audit_creation_date 18-Sep-06
_audit_creation_method 'form98_non/compatible with shelxl97-2'
_audit_update_record 18-Sep-07
_cell_angle_alpha 90.00
_cell_angle_beta 98.415(2)
_cell_angle_gamma 90.00
_cell_formula_units_Z 4
_cell_length_a 8.2067(3)
_cell_length_b 7.3911(4)
_cell_length_c 18.6167(7)
_cell_measurement_reflns_used 9065
_cell_measurement_temperature 200(2)
_cell_measurement_theta_max 26.022
_cell_measurement_theta_min 3.134
_cell_volume 1117.07(8)
_computing_cell_refinement 'HKL Scalepack (Otwinowski & Minor 1997)'
_computing_data_collection 'Collect (Bruker AXS BV, 1997-2004)'
_computing_data_reduction 'HKL Denzo and Scalepack (Otwinowski & Minor 1997)'
_computing_structure_refinement 'SHELXL-97 (G. M. Sheldrick. University of G\"ottingen, 97-2 version)'
_computing_structure_solution
;
A. Altomare, M. C. Burla, M. Camalli, G. L. Cascarano, C. Giacovazzo, A.
Guagliardi, A. G. G. Moliterni, G. Polidori, R. Spagna: SIR97: a new tool for
crystal structure determination and refinement; J. Appl. Crystallogr. 1999,
32, 115-119.
;
_diffrn_ambient_temperature 200(2)
_diffrn_detector_area_resol_mean 9
_diffrn_measured_fraction_theta_full 0.992
_diffrn_measured_fraction_theta_max 0.992
_diffrn_measurement_device '95mm CCD camera on \k-goniostat'
_diffrn_measurement_device_type KappaCCD
_diffrn_measurement_method omega-scan
_diffrn_orient_matrix_type 'by Bruker AXS Collect from scalepack cell'
_diffrn_orient_matrix_UB_11 0.0568246
_diffrn_orient_matrix_UB_12 0.1041505
_diffrn_orient_matrix_UB_13 -0.0200304
_diffrn_orient_matrix_UB_21 0.1071890
_diffrn_orient_matrix_UB_22 -0.0399944
_diffrn_orient_matrix_UB_23 0.0280884
_diffrn_orient_matrix_UB_31 0.0213133
_diffrn_orient_matrix_UB_32 -0.0765417
_diffrn_orient_matrix_UB_33 -0.0419321
_diffrn_radiation_collimation 0.20
_diffrn_radiation_monochromator 'MONTEL, graded multilayered X-ray optics'
_diffrn_radiation_source 'rotating anode'
_diffrn_radiation_type MoK\a
_diffrn_radiation_wavelength 0.71073
_diffrn_reflns_av_R_equivalents 0.0281
_diffrn_reflns_av_sigmaI/netI 0.0369
_diffrn_reflns_limit_h_max 10
_diffrn_reflns_limit_h_min -10
_diffrn_reflns_limit_k_max 9
_diffrn_reflns_limit_k_min -9
_diffrn_reflns_limit_l_max 22
_diffrn_reflns_limit_l_min -22
_diffrn_reflns_number 4116
_diffrn_reflns_theta_full 26.00
_diffrn_reflns_theta_max 26.00
_diffrn_reflns_theta_min 3.53
_diffrn_source_current 55.00
_diffrn_source_power 3.025
_diffrn_source_type 'FR 591 generator'
_diffrn_source_voltage 55.00
_exptl_absorpt_coefficient_mu 0.071
_exptl_absorpt_correction_type none
_exptl_crystal_colour colourless
_exptl_crystal_density_diffrn 1.19089(9)
_exptl_crystal_density_method 'not measured'
_exptl_crystal_description rod
_exptl_crystal_F_000 432
_exptl_crystal_size_max 0.22
_exptl_crystal_size_mid 0.07
_exptl_crystal_size_min 0.06
_refine_diff_density_max 0.217
_refine_diff_density_min -0.159
_refine_diff_density_rms 0.038
_refine_ls_extinction_coef 0.041(8)
_refine_ls_extinction_method SHELXL
_refine_ls_goodness_of_fit_ref 1.052
_refine_ls_hydrogen_treatment refall
_refine_ls_matrix_type full
_refine_ls_number_parameters 201
_refine_ls_number_reflns 2178
_refine_ls_number_restraints 0
_refine_ls_restrained_S_all 1.052
_refine_ls_R_factor_all 0.0671
_refine_ls_R_factor_gt 0.0448
_refine_ls_shift/su_max 0.001
_refine_ls_shift/su_mean 0.000
_refine_ls_structure_factor_coef Fsqd
_refine_ls_weighting_details 'calc w=1/[\s^2^(Fo^2^)+(0.0762P)^2^+0.0738P] where P=(Fo^2^+2Fc^2^)/3'
_refine_ls_weighting_scheme calc
_refine_ls_wR_factor_gt 0.1170
_refine_ls_wR_factor_ref 0.1319
_reflns_number_gt 1570
_reflns_number_total 2178
_reflns_threshold_expression >2sigma(I)
_cod_data_source_file ja101336n_si_002.cif
_cod_data_source_block kn445
_cod_original_sg_symbol_H-M 'P 21/n'
_cod_database_code 4102496

loop_
_symmetry_equiv_pos_as_xyz
'x, y, z'
'-x+1/2, y+1/2, -z+1/2'
'-x, -y, -z'
'x-1/2, -y-1/2, z-1/2'

loop_
_atom_site_label
_atom_site_type_symbol
_atom_site_fract_x
_atom_site_fract_y
_atom_site_fract_z
_atom_site_U_iso_or_equiv
_atom_site_adp_type
_atom_site_occupancy
_atom_site_symmetry_multiplicity
_atom_site_calc_flag
N1 N 0.96345(14) 0.17341(17) 0.66201(6) 0.0377(4) Uani 1 1 d
N2 N 0.8703(2) 0.2589(3) 1.01557(8) 0.0719(6) Uani 1 1 d
C1 C 1.0620(2) 0.0286(2) 0.63581(10) 0.0472(4) Uani 1 1 d
C2 C 1.1738(2) -0.0634(2) 0.69679(10) 0.0497(5) Uani 1 1 d
C3 C 1.0782(2) -0.1131(2) 0.75753(10) 0.0471(4) Uani 1 1 d
C4 C 1.00478(17) 0.0548(2) 0.78463(8) 0.0367(4) Uani 1 1 d
C5 C 0.95254(15) 0.1954(2) 0.73441(7) 0.0333(4) Uani 1 1 d
C6 C 0.88664(18) 0.3530(2) 0.76130(8) 0.0376(4) Uani 1 1 d
C7 C 0.86998(19) 0.3695(2) 0.83341(8) 0.0420(4) Uani 1 1 d
C8 C 0.91887(19) 0.2311(2) 0.88218(8) 0.0420(4) Uani 1 1 d
C9 C 0.98825(18) 0.0751(2) 0.85672(8) 0.0412(4) Uani 1 1 d
C10 C 0.8936(2) 0.2471(3) 0.95644(9) 0.0515(5) Uani 1 1 d
C11 C 0.89502(19) 0.3110(2) 0.60866(8) 0.0414(4) Uani 1 1 d
C12 C 1.0161(2) 0.4641(3) 0.60394(10) 0.0504(5) Uani 1 1 d
C13 C 0.8364(3) 0.2291(3) 0.53452(9) 0.0545(5) Uani 1 1 d
H6 H 0.8491(19) 0.458(2) 0.7276(8) 0.039(4) Uiso 1 1 d
H7 H 0.821(2) 0.479(3) 0.8495(9) 0.047(4) Uiso 1 1 d
H9 H 1.026(2) -0.024(2) 0.8910(9) 0.053(5) Uiso 1 1 d
H111 H 0.8017(19) 0.360(2) 0.6271(8) 0.039(4) Uiso 1 1 d
H31 H 0.996(2) -0.201(3) 0.7390(8) 0.050(5) Uiso 1 1 d
H121 H 1.059(2) 0.516(3) 0.6523(11) 0.063(5) Uiso 1 1 d
H11 H 0.985(2) -0.061(3) 0.6090(9) 0.052(5) Uiso 1 1 d
H32 H 1.148(2) -0.177(3) 0.7986(10) 0.060(5) Uiso 1 1 d
H131 H 0.777(2) 0.320(3) 0.5026(9) 0.056(5) Uiso 1 1 d
H122 H 1.114(3) 0.423(3) 0.5848(10) 0.063(5) Uiso 1 1 d
H21 H 1.219(2) -0.173(3) 0.6771(9) 0.062(5) Uiso 1 1 d
H22 H 1.266(2) 0.025(2) 0.7153(9) 0.054(5) Uiso 1 1 d
H123 H 0.964(2) 0.563(3) 0.5753(10) 0.062(5) Uiso 1 1 d
H132 H 0.758(3) 0.129(3) 0.5366(10) 0.072(6) Uiso 1 1 d
H133 H 0.939(3) 0.187(3) 0.5108(11) 0.074(6) Uiso 1 1 d
H12 H 1.130(2) 0.078(3) 0.6033(9) 0.057(5) Uiso 1 1 d

loop_
_atom_site_aniso_label
_atom_site_aniso_U_11
_atom_site_aniso_U_22
_atom_site_aniso_U_33
_atom_site_aniso_U_23
_atom_site_aniso_U_13
_atom_site_aniso_U_12
N1 0.0392(7) 0.0356(8) 0.0387(7) 0.0012(5) 0.0074(5) 0.0040(5)
N2 0.0893(13) 0.0827(14) 0.0477(9) 0.0164(8) 0.0231(8) 0.0191(10)
C1 0.0487(9) 0.0395(10) 0.0557(10) -0.0073(8) 0.0158(8) 0.0030(7)
C2 0.0430(9) 0.0366(10) 0.0698(11) -0.0070(8) 0.0089(8) 0.0062(7)
C3 0.0494(10) 0.0309(9) 0.0587(10) 0.0025(7) -0.0001(8) 0.0034(7)
C4 0.0308(7) 0.0306(8) 0.0471(8) 0.0054(6) 0.0002(6) -0.0012(6)
C5 0.0261(7) 0.0351(8) 0.0386(8) 0.0027(6) 0.0040(5) -0.0025(6)
C6 0.0364(8) 0.0372(9) 0.0394(8) 0.0065(7) 0.0066(6) 0.0067(6)
C7 0.0396(8) 0.0436(10) 0.0439(9) 0.0035(7) 0.0096(6) 0.0084(7)
C8 0.0370(8) 0.0503(10) 0.0387(8) 0.0090(7) 0.0060(6) 0.0013(7)
C9 0.0366(8) 0.0409(9) 0.0445(9) 0.0116(7) 0.0006(6) -0.0019(7)
C10 0.0515(10) 0.0595(12) 0.0442(9) 0.0126(8) 0.0092(7) 0.0080(8)
C11 0.0416(9) 0.0449(10) 0.0385(8) 0.0053(7) 0.0087(6) 0.0043(7)
C12 0.0632(12) 0.0412(10) 0.0478(10) 0.0044(8) 0.0115(8) -0.0042(8)
C13 0.0609(12) 0.0611(13) 0.0400(9) 0.0042(8) 0.0018(8) -0.0124(10)

loop_
_atom_type_symbol
_atom_type_description
_atom_type_scat_dispersion_real
_atom_type_scat_dispersion_imag
_atom_type_scat_source
C C 0.0033 0.0016 'International Tables Vol C Tables 4.2.6.8 and 6.1.1.4'
H H 0.0000 0.0000 'International Tables Vol C Tables 4.2.6.8 and 6.1.1.4'
N N 0.0061 0.0033 'International Tables Vol C Tables 4.2.6.8 and 6.1.1.4'

loop_
_exptl_crystal_face_index_h
_exptl_crystal_face_index_k
_exptl_crystal_face_index_l
_exptl_crystal_face_perp_dist
0 0 1 0.040000
0 0 -1 0.030000
1 1 0 0.110000
-1 -1 0 0.110000
1 -1 0 0.030000
-1 1 0 0.030000

loop_
_geom_angle_atom_site_label_1
_geom_angle_atom_site_label_2
_geom_angle_atom_site_label_3
_geom_angle
C5 N1 C1 122.05(12)
C5 N1 C11 120.44(12)
C1 N1 C11 116.96(12)
N1 C1 C2 112.43(13)
N1 C1 H11 108.2(10)
C2 C1 H11 110.3(10)
N1 C1 H12 109.4(12)
C2 C1 H12 107.6(11)
H11 C1 H12 108.9(14)
C1 C2 C3 110.27(14)
C1 C2 H21 108.1(10)
C3 C2 H21 110.1(11)
C1 C2 H22 107.6(10)
C3 C2 H22 110.1(9)
H21 C2 H22 110.7(14)
C4 C3 C2 109.16(14)
C4 C3 H31 112.6(11)
C2 C3 H31 108.0(10)
C4 C3 H32 110.3(11)
C2 C3 H32 112.6(11)
H31 C3 H32 104.2(15)
C9 C4 C5 119.89(14)
C9 C4 C3 121.33(13)
C5 C4 C3 118.77(13)
N1 C5 C6 122.06(13)
N1 C5 C4 120.15(13)
C6 C5 C4 117.77(13)
C7 C6 C5 121.31(14)
C7 C6 H6 117.9(9)
C5 C6 H6 120.8(8)
C6 C7 C8 120.85(15)
C6 C7 H7 118.6(10)
C8 C7 H7 120.5(10)
C7 C8 C9 118.62(14)
C7 C8 C10 120.12(15)
C9 C8 C10 121.23(14)
C4 C9 C8 121.53(14)
C4 C9 H9 118.7(10)
C8 C9 H9 119.7(9)
N2 C10 C8 178.7(2)
N1 C11 C12 111.42(13)
N1 C11 C13 112.10(15)
C12 C11 C13 111.56(14)
N1 C11 H111 105.4(9)
C12 C11 H111 107.8(10)
C13 C11 H111 108.3(9)
C11 C12 H121 112.5(11)
C11 C12 H122 111.8(12)
H121 C12 H122 104.6(16)
C11 C12 H123 110.6(12)
H121 C12 H123 106.1(16)
H122 C12 H123 111.0(15)
C11 C13 H131 110.1(11)
C11 C13 H132 112.7(11)
H131 C13 H132 105.4(16)
C11 C13 H133 109.5(11)
H131 C13 H133 107.8(15)
H132 C13 H133 111.1(17)

loop_
_geom_bond_atom_site_label_1
_geom_bond_atom_site_label_2
_geom_bond_distance
N1 C5 1.3735(18)
N1 C1 1.468(2)
N1 C11 1.474(2)
N2 C10 1.148(2)
C1 C2 1.512(3)
C1 H11 0.995(19)
C1 H12 0.955(19)
C2 C3 1.513(3)
C2 H21 0.99(2)
C2 H22 1.022(19)
C3 C4 1.499(2)
C3 H31 0.964(19)
C3 H32 1.003(19)
C4 C9 1.377(2)
C4 C5 1.421(2)
C5 C6 1.407(2)
C6 C7 1.375(2)
C6 H6 1.020(17)
C7 C8 1.388(2)
C7 H7 0.971(18)
C8 C9 1.399(2)
C8 C10 1.433(2)
C9 H9 0.993(18)
C11 C12 1.517(2)
C11 C13 1.519(2)
C11 H111 0.955(16)
C12 H121 0.99(2)
C12 H122 0.98(2)
C12 H123 0.97(2)
C13 H131 0.978(19)
C13 H132 0.98(2)
C13 H133 1.05(2)

loop_
_geom_torsion_atom_site_label_1
_geom_torsion_atom_site_label_2
_geom_torsion_atom_site_label_3
_geom_torsion_atom_site_label_4
_geom_torsion
C5 N1 C1 C2 -11.9(2)
C11 N1 C1 C2 159.62(14)
N1 C1 C2 C3 48.5(2)
C1 C2 C3 C4 -58.53(19)
C2 C3 C4 C9 -145.80(15)
C2 C3 C4 C5 33.84(19)
C1 N1 C5 C6 166.98(14)
C11 N1 C5 C6 -4.3(2)
C1 N1 C5 C4 -14.6(2)
C11 N1 C5 C4 174.11(12)
C9 C4 C5 N1 -177.74(12)
C3 C4 C5 N1 2.6(2)
C9 C4 C5 C6 0.7(2)
C3 C4 C5 C6 -178.94(13)
N1 C5 C6 C7 177.12(13)
C4 C5 C6 C7 -1.3(2)
C5 C6 C7 C8 0.4(2)
C6 C7 C8 C9 1.1(2)
C6 C7 C8 C10 -177.07(15)
C5 C4 C9 C8 0.8(2)
C3 C4 C9 C8 -179.60(14)
C7 C8 C9 C4 -1.7(2)
C10 C8 C9 C4 176.45(14)
C7 C8 C10 N2 81(9)
C9 C8 C10 N2 -97(9)
C5 N1 C11 C12 84.34(16)
C1 N1 C11 C12 -87.34(18)
C5 N1 C11 C13 -149.83(14)
C1 N1 C11 C13 38.49(19)

loop_
_reflns_scale_group_code
_reflns_scale_meas_F
1 1.0

loop_
_cod_related_entry_id
_cod_related_entry_database
_cod_related_entry_code
1 ChemSpider 30660112
